data_7720900
loop_
_publ_author_name
'Dong, Zheting'
'Chang, Ai'
'Luo, Chun-Ru'
'Sun, Xiaohan'
'Xu, Yuangang'
'Wang, Pengcheng'
'Lu, Guo-Ping'

_publ_section_title
;
 Hypergolic metal-organic frameworks and metal coordination complexes
 constructed by dicyandiamide and imidazole derivatives.
;
_journal_issue 17
_journal_name_full 'Dalton transactions (Cambridge, England : 2003)'
_journal_page_first 6976
_journal_page_last 6985
_journal_paper_doi 10.1039/d6dt00163g
_journal_volume 55
_journal_year 2026
_chemical_formula_sum 'C32 H40 Cu2 N20'
_chemical_formula_weight 831.920
_space_group_IT_number 2
_space_group_name_Hall '-P 1'
_space_group_name_H-M_alt 'P -1'
_symmetry_cell_setting triclinic
_symmetry_Int_Tables_number 2
_symmetry_space_group_name_Hall '-P 1'
_symmetry_space_group_name_H-M 'P -1'
_audit_creation_date 2026-04-02
_audit_creation_method
;
Olex2 1.5

(compiled 2025.07.13 svn.rb7424aed for OlexSys, GUI svn.r7314)


;
_audit_update_record 2026-04-02
_cell_angle_alpha 74.437(6)
_cell_angle_beta 76.401(6)
_cell_angle_gamma 87.462(7)
_cell_formula_units_Z 1
_cell_length_a 7.5492(13)
_cell_length_b 11.0030(18)
_cell_length_c 12.607(2)
_cell_volume 980.3(3)
_refine_ls_R_factor_all 0.072
_cod_data_source_file d6dt00163g2.cif
_cod_data_source_block HCC-12
_cod_depositor_comments 'Adding full bibliography for 7720890--7720903.cif.'
_cod_original_sg_symbol_Hall -P_1
_cod_database_code 7720900

loop_
_symmetry_equiv_pos_site_id
_symmetry_equiv_pos_as_xyz
1 x,y,z
2 -x,-y,-z

loop_
_atom_site_aniso_label
_atom_site_aniso_U_11
_atom_site_aniso_U_22
_atom_site_aniso_U_33
_atom_site_aniso_U_12
_atom_site_aniso_U_13
_atom_site_aniso_U_23
Cu1 0.0336(4) 0.0262(4) 0.0211(3) -0.0007(2) -0.0056(2) -0.0114(2)
N1 0.027(2) 0.029(2) 0.023(2) 0.0023(18) -0.0051(17) -0.0091(18)
N2 0.034(2) 0.027(2) 0.034(2) -0.0054(19) -0.0063(19) -0.0087(19)
N3 0.035(2) 0.027(2) 0.026(2) -0.0037(19) -0.0045(18) -0.0090(18)
N4 0.045(3) 0.032(3) 0.022(2) 0.003(2) -0.0023(19) -0.0077(19)
N5 0.041(11) 0.024(7) 0.032(8) 0.003(7) -0.018(8) -0.014(7)
N6 0.043(10) 0.028(6) 0.033(6) 0.003(7) -0.012(7) -0.009(5)
N7 0.024(9) 0.030(11) 0.029(8) -0.001(8) -0.011(8) -0.012(8)
N8 0.045(3) 0.030(2) 0.026(2) 0.013(2) -0.0097(19) -0.0105(19)
N9 0.056(11) 0.038(7) 0.027(6) 0.003(7) -0.005(7) -0.017(5)
N10 0.079(4) 0.087(5) 0.034(3) 0.020(3) -0.014(3) -0.026(3)
C1 0.025(3) 0.037(3) 0.029(3) 0.004(2) -0.002(2) -0.009(2)
C2 0.025(3) 0.043(3) 0.038(3) 0.000(2) -0.007(2) -0.012(3)
C3 0.032(3) 0.023(3) 0.022(2) 0.000(2) -0.007(2) -0.003(2)
C4 0.035(3) 0.030(3) 0.041(3) 0.004(2) -0.008(2) -0.013(2)
C5 0.060(4) 0.029(3) 0.064(4) -0.006(3) -0.015(3) -0.020(3)
C6 0.079(19) 0.053(12) 0.063(13) -0.012(15) -0.008(13) -0.035(11)
C7 0.038(3) 0.041(3) 0.031(3) -0.007(3) -0.008(2) -0.007(2)
C8 0.031(3) 0.037(3) 0.038(3) -0.002(2) 0.000(2) -0.007(3)
C9 0.040(3) 0.022(3) 0.022(2) -0.002(2) -0.005(2) -0.006(2)
C10 0.044(3) 0.037(3) 0.028(3) 0.005(3) -0.010(2) -0.009(2)
C11 0.075(4) 0.046(4) 0.018(2) 0.008(3) -0.008(3) -0.013(2)
C12 0.110(18) 0.048(7) 0.043(8) 0.008(8) -0.016(12) -0.025(5)
C13 0.042(12) 0.034(8) 0.021(6) 0.004(8) -0.009(8) -0.010(6)
C14 0.027(10) 0.031(10) 0.035(8) -0.005(9) -0.013(7) -0.004(8)
C15 0.043(3) 0.031(3) 0.028(3) 0.010(2) -0.011(2) -0.009(2)
C16 0.044(3) 0.054(4) 0.030(3) 0.009(3) -0.006(2) -0.026(3)
N9A 0.042(12) 0.049(11) 0.031(8) 0.014(9) -0.004(9) -0.022(8)
N5A 0.046(12) 0.034(8) 0.032(7) 0.002(7) -0.015(8) -0.010(6)
C13A 0.038(10) 0.035(7) 0.028(6) -0.002(7) -0.014(7) -0.008(7)
N6A 0.043(9) 0.029(6) 0.026(5) -0.002(6) -0.009(6) -0.010(4)
C14A 0.027(9) 0.021(7) 0.036(7) 0.008(6) -0.007(6) -0.008(6)
N7A 0.034(10) 0.034(12) 0.042(11) -0.008(7) -0.002(8) -0.012(9)
C12A 0.06(2) 0.047(15) 0.029(14) 0.003(14) -0.001(17) -0.018(11)
C6A 0.088(17) 0.072(10) 0.061(10) -0.008(13) -0.019(10) -0.046(9)

loop_
_atom_site_label
_atom_site_type_symbol
_atom_site_fract_x
_atom_site_fract_y
_atom_site_fract_z
_atom_site_occupancy
_atom_site_symmetry_multiplicity
_atom_site_Wyckoff_symbol
_atom_site_attached_hydrogens
_atom_site_calc_flag
_atom_site_thermal_displace_type
_atom_site_U_iso_or_equiv
_atom_site_disorder_assembly
_atom_site_disorder_group
Cu1 Cu 0.2611(1) 0.3502(1) 0.3773(0) 1.000 2 i ? d Uani 0.0260(2) ? ?
N1 N 0.1074(5) 0.2056(4) 0.3823(3) 1.000 2 i ? d Uani 0.0258(9) ? ?
N2 N -0.0036(6) 0.0429(4) 0.3484(3) 1.000 2 i ? d Uani 0.0313(10) ? ?
N3 N 0.4049(6) 0.3549(4) 0.2216(3) 1.000 2 i ? d Uani 0.0294(10) ? ?
N4 N 0.4989(6) 0.3363(4) 0.0483(3) 1.000 2 i ? d Uani 0.0337(10) ? ?
N5 N 0.379(5) 0.513(2) 0.363(4) 0.46(7) 2 i ? d Uani 0.029(5) A 1
N6 N 0.461(5) 0.723(2) 0.363(2) 0.46(7) 2 i ? d Uani 0.034(4) A 1
N7 N 0.534(6) 0.780(4) 0.524(3) 0.46(7) 2 i ? d Uani 0.026(5) A 1
N8 N 0.1036(6) 0.3687(4) 0.5231(3) 1.000 2 i ? d Uani 0.0328(10) ? ?
N9 N 0.042(7) 0.459(2) 0.686(2) 0.60(12) 2 i ? d Uani 0.040(4) B 1
N10 N 0.0334(8) 0.3340(6) 0.8822(4) 1.000 2 i ? d Uani 0.0648(17) ? ?
C1 C -0.0811(7) 0.2081(5) 0.4110(4) 1.000 2 i ? d Uani 0.0313(12) ? ?
H1 H -0.1501 0.2697 0.4407 1.000 2 i ? calc Uiso 0.03800 ? ?
C2 C -0.1501(7) 0.1091(5) 0.3900(4) 1.000 2 i ? d Uani 0.0352(12) ? ?
H2 H -0.2741 0.0890 0.4015 1.000 2 i ? calc Uiso 0.04200 ? ?
C3 C 0.1510(6) 0.1035(5) 0.3441(4) 1.000 2 i ? d Uani 0.0262(11) ? ?
C4 C 0.3364(7) 0.0574(5) 0.3063(5) 1.000 2 i ? d Uani 0.0349(12) ? ?
H4A H 0.3754 0.0867 0.2245 1.000 2 i ? calc Uiso 0.05200 ? ?
H4B H 0.3348 -0.0342 0.3293 1.000 2 i ? calc Uiso 0.05200 ? ?
H4C H 0.4205 0.0894 0.3404 1.000 2 i ? calc Uiso 0.05200 ? ?
C5 C -0.0190(9) -0.0675(6) 0.3059(5) 1.000 2 i ? d Uani 0.0492(16) ? ?
H5AA H -0.0949 -0.1331 0.3657 0.41(7) 2 i ? calc Uiso 0.05900 C 1
H5AB H 0.1022 -0.1019 0.2846 0.41(7) 2 i ? calc Uiso 0.05900 C 1
H5BC H -0.1306 -0.1157 0.3499 0.59(7) 2 i ? calc Uiso 0.05900 C 2
H5BD H 0.0850 -0.1224 0.3158 0.59(7) 2 i ? calc Uiso 0.05900 C 2
C6 C -0.104(7) -0.030(4) 0.202(3) 0.41(7) 2 i ? d Uani 0.062(8) C 1
H6A H -0.2231 0.0060 0.2231 0.41(7) 2 i ? calc Uiso 0.09300 C 1
H6B H -0.1179 -0.1040 0.1770 0.41(7) 2 i ? calc Uiso 0.09300 C 1
H6C H -0.0260 0.0320 0.1418 0.41(7) 2 i ? calc Uiso 0.09300 C 1
C7 C 0.5929(7) 0.3493(5) 0.1954(4) 1.000 2 i ? d Uani 0.0372(13) ? ?
H7 H 0.6681 0.3538 0.2441 1.000 2 i ? calc Uiso 0.04500 ? ?
C8 C 0.6516(7) 0.3366(5) 0.0901(5) 1.000 2 i ? d Uani 0.0373(13) ? ?
H8 H 0.7731 0.3293 0.0523 1.000 2 i ? calc Uiso 0.04500 ? ?
C9 C 0.3523(7) 0.3466(5) 0.1301(4) 1.000 2 i ? d Uani 0.0284(11) ? ?
C10 C 0.1603(7) 0.3504(5) 0.1175(4) 1.000 2 i ? d Uani 0.0360(12) ? ?
H10A H 0.1256 0.2690 0.1118 1.000 2 i ? calc Uiso 0.05400 ? ?
H10B H 0.1505 0.4149 0.0497 1.000 2 i ? calc Uiso 0.05400 ? ?
H10C H 0.0802 0.3698 0.1830 1.000 2 i ? calc Uiso 0.05400 ? ?
C11 C 0.4993(10) 0.3191(6) -0.0641(4) 1.000 2 i ? d Uani 0.0463(15) ? ?
H11A H 0.5960 0.3723 -0.1215 0.72(8) 2 i ? calc Uiso 0.05600 D 1
H11B H 0.3825 0.3461 -0.0831 0.72(8) 2 i ? calc Uiso 0.05600 D 1
H11C H 0.6189 0.3445 -0.1152 0.28(8) 2 i ? calc Uiso 0.05600 D 2
H11D H 0.4078 0.3736 -0.0959 0.28(8) 2 i ? calc Uiso 0.05600 D 2
C12 C 0.529(6) 0.1835(16) -0.066(2) 0.72(8) 2 i ? d Uani 0.065(6) D 1
H12A H 0.6450 0.1567 -0.0477 0.72(8) 2 i ? calc Uiso 0.09700 D 1
H12B H 0.5305 0.1753 -0.1411 0.72(8) 2 i ? calc Uiso 0.09700 D 1
H12C H 0.4316 0.1310 -0.0111 0.72(8) 2 i ? calc Uiso 0.09700 D 1
C13 C 0.430(7) 0.607(3) 0.368(6) 0.46(7) 2 i ? d Uani 0.031(6) A 1
C14 C 0.511(9) 0.757(5) 0.444(4) 0.46(7) 2 i ? d Uani 0.030(6) A 1
C15 C 0.0699(7) 0.4034(5) 0.6039(4) 1.000 2 i ? d Uani 0.0336(12) ? ?
C16 C 0.0314(8) 0.3836(6) 0.7908(5) 1.000 2 i ? d Uani 0.0405(14) ? ?
N9A N -0.012(8) 0.439(5) 0.697(4) 0.40(12) 2 i ? d Uani 0.040(5) B 2
N5A N 0.417(5) 0.496(2) 0.372(3) 0.54(7) 2 i ? d Uani 0.036(6) A 2
C13A C 0.456(6) 0.597(3) 0.368(5) 0.54(7) 2 i ? d Uani 0.032(5) A 2
N6A N 0.524(5) 0.711(2) 0.3531(17) 0.54(7) 2 i ? d Uani 0.032(4) A 2
C14A C 0.525(7) 0.747(4) 0.445(4) 0.54(7) 2 i ? d Uani 0.028(5) A 2
N7A N 0.553(6) 0.801(4) 0.507(3) 0.54(7) 2 i ? d Uani 0.037(7) A 2
C12A C 0.458(9) 0.184(4) -0.056(5) 0.28(8) 2 i ? d Uani 0.045(10) D 2
H12D H 0.5421 0.1291 -0.0191 0.28(8) 2 i ? calc Uiso 0.06800 D 2
H12E H 0.4718 0.1736 -0.1320 0.28(8) 2 i ? calc Uiso 0.06800 D 2
H12F H 0.3342 0.1616 -0.0134 0.28(8) 2 i ? calc Uiso 0.06800 D 2
C6A C -0.024(6) -0.027(3) 0.1793(18) 0.59(7) 2 i ? d Uani 0.068(6) C 2
H6AA H -0.1188 0.0346 0.1683 0.59(7) 2 i ? calc Uiso 0.10200 C 2
H6AB H -0.0485 -0.0997 0.1556 0.59(7) 2 i ? calc Uiso 0.10200 C 2
H6AC H 0.0931 0.0111 0.1346 0.59(7) 2 i ? calc Uiso 0.10200 C 2

loop_
_atom_type_symbol
_atom_type_oxidation_number
_atom_type_radius_bond
Mn ? ?
N ? ?
C ? ?
H ? ?
Cu ? ?
N ? ?
C ? ?
Fe ? ?
N ? ?
C ? ?
H ? ?
Co ? ?
N ? ?
C ? ?
H ? ?
Ni ? ?
N ? ?
C ? ?
H ? ?
C ? ?
H ? ?
Cu ? ?
N ? ?
Co ? ?
Cu ? ?
N ? ?
C ? ?
H ? ?
Cu ? ?
Ni ? ?
N ? ?
C ? ?
H ? ?
Co ? ?
Ni ? ?
N ? ?
C ? ?
H ? ?
Cu ? ?
N ? ?
C ? ?
H ? ?
Cu ? ?
N ? ?
C ? ?
H ? ?

loop_
_geom_angle_atom_site_label_1
_geom_angle_atom_site_label_2
_geom_angle_atom_site_label_3
_geom_angle_site_symmetry_1
_geom_angle_site_symmetry_2
_geom_angle_site_symmetry_3
_geom_angle
_geom_angle_publ_flag
N1 Cu1 N3 . . . 92.19(16) no
N1 Cu1 N7 . . 2_666 94.2(9) no
N1 Cu1 N8 . . . 90.82(17) no
N1 Cu1 N5A . . . 179.7(13) no
N3 Cu1 N7 . . 2_666 96.3(10) no
N3 Cu1 N5A . . . 87.5(12) no
N5 Cu1 N1 . . . 169.9(12) no
N5 Cu1 N3 . . . 88.5(14) no
N5 Cu1 N7 . . 2_666 95.7(13) no
N5 Cu1 N8 . . . 87.2(14) no
N8 Cu1 N3 . . . 171.98(18) no
N8 Cu1 N7 . . 2_666 90.9(9) no
N8 Cu1 N5A . . . 89.5(12) no
N5A Cu1 N7 . . 2_666 85.7(12) no
C1 N1 Cu1 . . . 121.9(3) no
C3 N1 Cu1 . . . 130.7(3) no
C3 N1 C1 . . . 106.5(4) no
C2 N2 C5 . . . 124.0(5) no
C3 N2 C2 . . . 108.4(4) no
C3 N2 C5 . . . 127.3(5) no
C7 N3 Cu1 . . . 122.3(3) no
C9 N3 Cu1 . . . 131.0(3) no
C9 N3 C7 . . . 106.1(4) no
C8 N4 C11 . . . 125.0(5) no
C9 N4 C8 . . . 107.8(4) no
C9 N4 C11 . . . 127.1(5) no
C13 N5 Cu1 . . . 170.(4) no
C13 N6 C14 . . . 123.(3) no
C14 N7 Cu1 . . 2_666 118.(4) no
C15 N8 Cu1 . . . 154.7(4) no
C15 N9 C16 . . . 116.4(18) no
N1 C1 H1 . . . 125.20 no
C2 C1 N1 . . . 109.5(5) no
C2 C1 H1 . . . 125.20 no
N2 C2 H2 . . . 126.80 no
C1 C2 N2 . . . 106.4(4) no
C1 C2 H2 . . . 126.80 no
N1 C3 N2 . . . 109.2(4) no
N1 C3 C4 . . . 127.2(4) no
N2 C3 C4 . . . 123.6(5) no
C3 C4 H4A . . . 109.50 no
C3 C4 H4B . . . 109.50 no
C3 C4 H4C . . . 109.50 no
H4A C4 H4B . . . 109.50 no
H4A C4 H4C . . . 109.50 no
H4B C4 H4C . . . 109.50 no
N2 C5 H5AA . . . 109.60 no
N2 C5 H5AB . . . 109.60 no
N2 C5 H5BC . . . 109.40 no
N2 C5 H5BD . . . 109.40 no
N2 C5 C6 . . . 110.3(15) no
N2 C5 C6A . . . 111.0(11) no
H5AA C5 H5AB . . . 108.10 no
H5BC C5 H5BD . . . 108.00 no
C6 C5 H5AA . . . 109.60 no
C6 C5 H5AB . . . 109.60 no
C6A C5 H5BC . . . 109.40 no
C6A C5 H5BD . . . 109.40 no
C5 C6 H6A . . . 109.50 no
C5 C6 H6B . . . 109.50 no
C5 C6 H6C . . . 109.50 no
H6A C6 H6B . . . 109.50 no
H6A C6 H6C . . . 109.50 no
H6B C6 H6C . . . 109.50 no
N3 C7 H7 . . . 125.20 no
C8 C7 N3 . . . 109.6(5) no
C8 C7 H7 . . . 125.20 no
N4 C8 H8 . . . 126.80 no
C7 C8 N4 . . . 106.5(5) no
C7 C8 H8 . . . 126.80 no
N3 C9 N4 . . . 110.0(4) no
N3 C9 C10 . . . 125.7(4) no
N4 C9 C10 . . . 124.3(4) no
C9 C10 H10A . . . 109.50 no
C9 C10 H10B . . . 109.50 no
C9 C10 H10C . . . 109.50 no
H10A C10 H10B . . . 109.50 no
H10A C10 H10C . . . 109.50 no
H10B C10 H10C . . . 109.50 no
N4 C11 H11A . . . 109.40 no
N4 C11 H11B . . . 109.40 no
N4 C11 H11C . . . 109.40 no
N4 C11 H11D . . . 109.40 no
N4 C11 C12 . . . 111.4(11) no
N4 C11 C12A . . . 111.(2) no
H11A C11 H11B . . . 108.00 no
H11C C11 H11D . . . 108.00 no
C12 C11 H11A . . . 109.40 no
C12 C11 H11B . . . 109.40 no
C12A C11 H11C . . . 109.40 no
C12A C11 H11D . . . 109.40 no
C11 C12 H12A . . . 109.50 no
C11 C12 H12B . . . 109.50 no
C11 C12 H12C . . . 109.50 no
H12A C12 H12B . . . 109.50 no
H12A C12 H12C . . . 109.50 no
H12B C12 H12C . . . 109.50 no
N5 C13 N6 . . . 168.(5) no
N7 C14 N6 . . . 171.(7) no
N8 C15 N9 . . . 171.4(16) no
N8 C15 N9A . . . 166.(3) no
N10 C16 N9 . . . 170.3(17) no
N10 C16 N9A . . . 166.(3) no
C16 N9A C15 . . . 118.(3) no
C13A N5A Cu1 . . . 159.(3) no
N5A C13A N6A . . . 171.(4) no
C14A N6A C13A . . . 117.(3) no
N7A C14A N6A . . . 164.(6) no
C11 C12A H12D . . . 109.50 no
C11 C12A H12E . . . 109.50 no
C11 C12A H12F . . . 109.50 no
H12D C12A H12E . . . 109.50 no
H12D C12A H12F . . . 109.50 no
H12E C12A H12F . . . 109.50 no
C5 C6A H6AA . . . 109.50 no
C5 C6A H6AB . . . 109.50 no
C5 C6A H6AC . . . 109.50 no
H6AA C6A H6AB . . . 109.50 no
H6AA C6A H6AC . . . 109.50 no
H6AB C6A H6AC . . . 109.50 no

loop_
_geom_bond_atom_site_label_1
_geom_bond_atom_site_label_2
_geom_bond_site_symmetry_1
_geom_bond_site_symmetry_2
_geom_bond_distance
_geom_bond_publ_flag
Cu1 N1 . . 1.990(4) no
Cu1 N3 . . 1.997(4) no
Cu1 N5 . . 1.980(19) no
Cu1 N7 . 2_666 2.39(4) no
Cu1 N8 . . 1.996(4) no
Cu1 N5A . . 2.009(18) no
N1 C1 . . 1.385(6) no
N1 C3 . . 1.336(6) no
N2 C2 . . 1.375(7) no
N2 C3 . . 1.353(6) no
N2 C5 . . 1.472(7) no
N3 C7 . . 1.382(7) no
N3 C9 . . 1.331(6) no
N4 C8 . . 1.376(7) no
N4 C9 . . 1.348(6) no
N4 C11 . . 1.479(6) no
N5 C13 . . 1.14(2) no
N6 C13 . . 1.30(2) no
N6 C14 . . 1.31(2) no
N7 C14 . . 1.15(2) no
N8 C15 . . 1.151(6) no
N9 C15 . . 1.31(3) no
N9 C16 . . 1.35(3) no
N10 C16 . . 1.138(7) no
C1 H1 . . 0.9400 no
C1 C2 . . 1.341(8) no
C2 H2 . . 0.9400 no
C3 C4 . . 1.482(7) no
C4 H4A . . 0.9700 no
C4 H4B . . 0.9700 no
C4 H4C . . 0.9700 no
C5 H5AA . . 0.9800 no
C5 H5AB . . 0.9800 no
C5 H5BC . . 0.9800 no
C5 H5BD . . 0.9800 no
C5 C6 . . 1.54(2) no
C5 C6A . . 1.546(18) no
C6 H6A . . 0.9700 no
C6 H6B . . 0.9700 no
C6 H6C . . 0.9700 no
C7 H7 . . 0.9400 no
C7 C8 . . 1.340(7) no
C8 H8 . . 0.9400 no
C9 C10 . . 1.492(7) no
C10 H10A . . 0.9700 no
C10 H10B . . 0.9700 no
C10 H10C . . 0.9700 no
C11 H11A . . 0.9800 no
C11 H11B . . 0.9800 no
C11 H11C . . 0.9800 no
C11 H11D . . 0.9800 no
C11 C12 . . 1.506(15) no
C11 C12A . . 1.51(3) no
C12 H12A . . 0.9700 no
C12 H12B . . 0.9700 no
C12 H12C . . 0.9700 no
C15 N9A . . 1.34(4) no
C16 N9A . . 1.29(4) no
N5A C13A . . 1.149(19) no
C13A N6A . . 1.323(19) no
N6A C14A . . 1.32(2) no
C14A N7A . . 1.16(2) no
C12A H12D . . 0.9700 no
C12A H12E . . 0.9700 no
C12A H12F . . 0.9700 no
C6A H6AA . . 0.9700 no
C6A H6AB . . 0.9700 no
C6A H6AC . . 0.9700 no

loop_
_geom_torsion_atom_site_label_1
_geom_torsion_atom_site_label_2
_geom_torsion_atom_site_label_3
_geom_torsion_atom_site_label_4
_geom_torsion_site_symmetry_1
_geom_torsion_site_symmetry_2
_geom_torsion_site_symmetry_3
_geom_torsion_site_symmetry_4
_geom_torsion
_geom_torsion_publ_flag
Cu1 N1 C1 C2 . . . . 170.0(3) no
Cu1 N1 C3 N2 . . . . -169.1(3) no
Cu1 N1 C3 C4 . . . . 13.0(7) no
Cu1 N3 C7 C8 . . . . 171.5(4) no
Cu1 N3 C9 N4 . . . . -171.3(3) no
Cu1 N3 C9 C10 . . . . 9.9(8) no
Cu1 N8 C15 N9A . . . . 158.(9) no
N1 C1 C2 N2 . . . . 0.4(6) no
N3 C7 C8 N4 . . . . 1.0(6) no
N8 C15 N9A C16 . . . . 125.(6) no
N10 C16 N9A C15 . . . . -136.(7) no
C1 N1 C3 N2 . . . . 0.0(5) no
C1 N1 C3 C4 . . . . -178.0(5) no
C2 N2 C3 N1 . . . . 0.3(6) no
C2 N2 C3 C4 . . . . 178.3(5) no
C2 N2 C5 C6 . . . . 62.(2) no
C2 N2 C5 C6A . . . . 86.7(19) no
C3 N1 C1 C2 . . . . -0.3(6) no
C3 N2 C2 C1 . . . . -0.5(6) no
C3 N2 C5 C6 . . . . -111.(2) no
C3 N2 C5 C6A . . . . -86.6(19) no
C5 N2 C2 C1 . . . . -174.9(5) no
C5 N2 C3 N1 . . . . 174.5(5) no
C5 N2 C3 C4 . . . . -7.5(8) no
C7 N3 C9 N4 . . . . -0.1(6) no
C7 N3 C9 C10 . . . . -179.0(5) no
C8 N4 C9 N3 . . . . 0.8(6) no
C8 N4 C9 C10 . . . . 179.6(5) no
C8 N4 C11 C12 . . . . 75.(2) no
C8 N4 C11 C12A . . . . 96.(3) no
C9 N3 C7 C8 . . . . -0.6(6) no
C9 N4 C8 C7 . . . . -1.1(6) no
C9 N4 C11 C12 . . . . -101.(2) no
C9 N4 C11 C12A . . . . -79.(3) no
C11 N4 C8 C7 . . . . -177.4(5) no
C11 N4 C9 N3 . . . . 177.0(5) no
C11 N4 C9 C10 . . . . -4.2(8) no
C14 N6 C13 N5 . . . . 146.(23) no
C13A N6A C14A N7A . . . . 168.(17) no
